data_2202410
loop_
_publ_author_name
'Peters, R. Gregory'
'Palcic, Jason D.'
'Baughman, Russell G.'

_publ_section_title
;
 Pentacarbonyl[diphenyl(perfluorovinyl)phosphine]molybdenum(0)
;
_journal_issue 12
_journal_name_full 'Acta Crystallographica Section E'
_journal_page_first m1198
_journal_page_last m1200
_journal_paper_doi 10.1107/S1600536803026333
_journal_volume 59
_journal_year 2003
_chemical_formula_iupac '[Mo (C14 H10 F3 P) (C1 O1)5]'
_chemical_formula_moiety 'C19 H10 F3 Mo O5 P'
_chemical_formula_sum 'C19 H10 F3 Mo O5 P'
_chemical_formula_weight 502.18
_chemical_name_systematic
;
Pentacarbonyl[diphenyl(perfluorovinyl)phosphine]molybdenum(0)
;
_space_group_IT_number 61
_symmetry_cell_setting orthorhombic
_symmetry_space_group_name_Hall '-P 2ac 2ab'
_symmetry_space_group_name_H-M 'P b c a'
_atom_sites_solution_hydrogens geom
_atom_sites_solution_primary direct
_atom_sites_solution_secondary difmap
_audit_creation_method SHELXL
_cell_angle_alpha 90.00
_cell_angle_beta 90.00
_cell_angle_gamma 90.00
_cell_formula_units_Z 8
_cell_length_a 10.2463(4)
_cell_length_b 16.1386(9)
_cell_length_c 24.5021(13)
_cell_measurement_reflns_used 100
_cell_measurement_temperature 293(2)
_cell_measurement_theta_max 16.73
_cell_measurement_theta_min 7.72
_cell_volume 4051.7(3)
_computing_cell_refinement
;
 XSCANS (Bruker, 1996)
;
_computing_data_collection
;
 XSCANS (Bruker, 1996)
;
_computing_data_reduction 'XSCANS (Bruker, 1996)'
_computing_molecular_graphics 'SHELXTL/PC (Sheldrick, 1990b)'
_computing_publication_material
;
 SHELXTL/PC (Sheldrick, 1990b) and SHELXL93 (Sheldrick, 1993)
;
_computing_structure_refinement 'SHELXL93 (Sheldrick, 1993)'
_computing_structure_solution 'SHELXS90 (Sheldrick, 1990a)'
_diffrn_ambient_temperature 293(2)
_diffrn_measured_fraction_theta_full 1.00
_diffrn_measured_fraction_theta_max 0.99
_diffrn_measurement_device 'Siemens Bruker P4 diffractometer'
_diffrn_measurement_method \q/2\q
_diffrn_radiation_monochromator graphite
_diffrn_radiation_source 'normal-focus sealed tube'
_diffrn_radiation_type MoK\a
_diffrn_radiation_wavelength 0.71073
_diffrn_reflns_av_R_equivalents 0.0300
_diffrn_reflns_av_sigmaI/netI 0.0375
_diffrn_reflns_limit_h_max 1
_diffrn_reflns_limit_h_min -12
_diffrn_reflns_limit_k_max 1
_diffrn_reflns_limit_k_min -19
_diffrn_reflns_limit_l_max 29
_diffrn_reflns_limit_l_min -1
_diffrn_reflns_number 4476
_diffrn_reflns_theta_full 25.00
_diffrn_reflns_theta_max 25.00
_diffrn_reflns_theta_min 2.50
_diffrn_standards_decay_% 1.8
_diffrn_standards_interval_count 100
_diffrn_standards_number 3
_exptl_absorpt_coefficient_mu 0.780
_exptl_absorpt_correction_T_max 0.806
_exptl_absorpt_correction_T_min 0.684
_exptl_absorpt_correction_type integration
_exptl_absorpt_process_details '(XSHELL; Bruker, 1999)'
_exptl_crystal_colour 'light blue'
_exptl_crystal_density_diffrn 1.647
_exptl_crystal_density_meas ?
_exptl_crystal_description parallelepiped
_exptl_crystal_F_000 1984
_exptl_crystal_size_max 0.58
_exptl_crystal_size_mid 0.55
_exptl_crystal_size_min 0.27
_refine_diff_density_max 0.220
_refine_diff_density_min -0.281
_refine_ls_extinction_method none
_refine_ls_goodness_of_fit_all 1.032
_refine_ls_goodness_of_fit_ref 1.091
_refine_ls_hydrogen_treatment constr
_refine_ls_matrix_type full
_refine_ls_number_parameters 299
_refine_ls_number_reflns 3547
_refine_ls_number_restraints 0
_refine_ls_restrained_S_all 1.039
_refine_ls_restrained_S_obs 1.091
_refine_ls_R_factor_all 0.0542
_refine_ls_R_factor_gt 0.0342
_refine_ls_shift/su_max '< 0.001'
_refine_ls_shift/su_mean 0.000
_refine_ls_structure_factor_coef Fsqd
_refine_ls_weighting_details 'w=1/[\s^2^(Fo^2^)+(0.0420P)^2^+0.3244P] where P=(Fo^2^+2Fc^2^)/3'
_refine_ls_weighting_scheme calc
_refine_ls_wR_factor_all 0.0854
_refine_ls_wR_factor_ref 0.0767
_reflns_number_gt 2675
_reflns_number_total 3555
_reflns_threshold_expression 'I > 2\s(I)'
_cod_data_source_file bt6384.cif
_cod_data_source_block I
_cod_depositor_comments
;
The following automatic conversions were performed:
'_symmetry_cell_setting' value 'Orthorhombic' changed to 'orthorhombic'
according to '/home/saulius/struct/CIF-dictionaries/cif_core.dic'
dictionary named 'cif_core.dic' version 2.4.1 from 2010-06-29.

Automatic conversion script
Id: cif_fix_enum 1527 2010-12-29 10:47:43Z saulius 

The following automatic conversions were performed:

'_symmetry_cell_setting' value 'Orthorhombic' changed to
'orthorhombic' according to
/home/saulius/struct/CIF-dictionaries/cif_core.dic dictionary named
'cif_core.dic' version 2.4.1 from 2010-06-29.

Automatic conversion script
Id: cif_fix_values 1715 2011-07-08 13:25:40Z adriana 

The following automatic conversions were performed:

'_exptl_crystal_density_meas' value 'not measured' was changed to '?'
- the value is perceived as not measured.

Automatic conversion script
Id: cif_fix_values 3008 2015-01-20 13:52:24Z robertas 
;
_cod_database_code 2202410
_cod_database_fobs_code 2202410

loop_
_symmetry_equiv_pos_as_xyz
'x, y, z'
'-x+1/2, -y, z+1/2'
'-x, y+1/2, -z+1/2'
'x+1/2, -y+1/2, -z'
'-x, -y, -z'
'x-1/2, y, -z-1/2'
'x, -y-1/2, z-1/2'
'-x-1/2, y-1/2, z'

loop_
_atom_site_aniso_label
_atom_site_aniso_U_11
_atom_site_aniso_U_22
_atom_site_aniso_U_33
_atom_site_aniso_U_12
_atom_site_aniso_U_13
_atom_site_aniso_U_23
Mo1 0.0487(2) 0.0475(2) 0.0433(2) -0.00176(12) -0.00053(12) -0.00180(12)
P1 0.0500(5) 0.0443(5) 0.0458(5) 0.0052(4) -0.0019(4) -0.0011(4)
O1 0.131(3) 0.054(2) 0.121(3) 0.022(2) -0.006(2) -0.011(2)
O2 0.114(2) 0.069(2) 0.090(2) 0.017(2) 0.004(2) -0.022(2)
O3 0.060(2) 0.150(3) 0.084(2) -0.010(2) -0.016(2) -0.013(2)
O4 0.058(2) 0.104(2) 0.099(2) -0.019(2) -0.007(2) -0.010(2)
O5 0.100(2) 0.108(2) 0.058(2) -0.014(2) 0.005(2) 0.017(2)
C1 0.077(2) 0.057(2) 0.062(2) 0.001(2) -0.008(2) 0.002(2)
C2 0.063(2) 0.062(2) 0.055(2) -0.001(2) 0.002(2) -0.001(2)
C3 0.064(2) 0.072(2) 0.051(2) 0.001(2) -0.002(2) -0.003(2)
C4 0.061(2) 0.056(2) 0.055(2) -0.001(2) 0.001(2) -0.003(2)
C5 0.062(2) 0.069(2) 0.057(2) -0.006(2) -0.002(2) 0.000(2)
C6 0.062(2) 0.056(2) 0.045(2) 0.012(2) -0.004(2) -0.0029(15)
C7 0.087(3) 0.078(3) 0.054(2) -0.010(2) -0.001(2) -0.014(2)
C8 0.115(4) 0.081(3) 0.075(3) -0.011(3) -0.011(3) -0.028(2)
C9 0.127(4) 0.103(4) 0.069(3) 0.030(3) -0.015(3) -0.036(3)
C10 0.118(4) 0.127(4) 0.059(3) 0.019(4) 0.024(3) -0.026(3)
C11 0.089(3) 0.091(3) 0.069(3) 0.002(2) 0.016(2) -0.011(2)
C12 0.057(2) 0.050(2) 0.047(2) -0.001(2) -0.0009(15) 0.008(2)
C13 0.059(2) 0.065(2) 0.099(3) 0.004(2) 0.002(2) 0.005(2)
C14 0.055(2) 0.094(4) 0.105(3) 0.005(2) 0.007(2) 0.000(3)
C15 0.070(3) 0.098(4) 0.079(3) -0.026(3) 0.004(2) 0.001(3)
C16 0.092(3) 0.062(3) 0.100(3) -0.020(2) 0.010(3) -0.003(2)
C17 0.064(2) 0.058(2) 0.075(2) -0.004(2) 0.004(2) -0.002(2)
C18 0.088(4) 0.065(3) 0.099(4) 0.022(3) -0.042(3) -0.007(3)
C19A 0.050(5) 0.072(6) 0.065(7) 0.009(4) -0.005(5) 0.011(5)
F1A 0.108(5) 0.099(5) 0.041(5) 0.029(4) 0.022(5) 0.042(5)
F2A 0.087(4) 0.111(4) 0.103(6) 0.042(3) -0.002(4) 0.045(5)
F3A 0.068(5) 0.090(6) 0.079(5) 0.027(4) 0.011(4) 0.012(4)
C19B 0.107(11) 0.090(9) 0.089(12) 0.011(8) -0.008(10) 0.007(8)
F1B 0.099(8) 0.112(8) 0.123(10) 0.058(5) 0.039(6) 0.034(7)
F2B 0.137(9) 0.114(6) 0.144(10) 0.042(6) -0.051(8) 0.060(8)
F3B 0.142(7) 0.104(6) 0.049(7) 0.023(5) 0.022(7) 0.037(6)

loop_
_atom_site_label
_atom_site_fract_x
_atom_site_fract_y
_atom_site_fract_z
_atom_site_U_iso_or_equiv
_atom_site_thermal_displace_type
_atom_site_calc_flag
_atom_site_refinement_flags
_atom_site_occupancy
_atom_site_disorder_group
_atom_site_type_symbol
Mo1 0.23006(3) 0.35087(2) 0.460350(11) 0.04649(12) Uani d . 1 . Mo
P1 0.27613(8) 0.40695(5) 0.36646(3) 0.0467(2) Uani d . 1 . P
O1 0.3249(4) 0.1728(2) 0.42318(14) 0.1017(11) Uani d . 1 . O
O2 0.1561(3) 0.5296(2) 0.50596(12) 0.0909(9) Uani d . 1 . O
O3 0.5224(3) 0.3853(2) 0.49815(13) 0.0982(10) Uani d . 1 . O
O4 -0.0624(3) 0.3093(2) 0.42760(12) 0.0871(8) Uani d . 1 . O
O5 0.1632(3) 0.2806(2) 0.57681(11) 0.0887(9) Uani d . 1 . O
C1 0.2897(4) 0.2361(2) 0.4358(2) 0.0655(9) Uani d . 1 . C
C2 0.1805(4) 0.4668(2) 0.48843(14) 0.0599(9) Uani d . 1 . C
C3 0.4188(4) 0.3744(2) 0.48401(14) 0.0624(9) Uani d . 1 . C
C4 0.0416(4) 0.3253(2) 0.43890(14) 0.0573(9) Uani d . 1 . C
C5 0.1896(4) 0.3056(2) 0.5343(2) 0.0626(9) Uani d . 1 . C
C6 0.2728(3) 0.3347(2) 0.30866(13) 0.0542(8) Uani d . 1 . C
C7 0.1835(4) 0.2710(3) 0.3094(2) 0.0729(11) Uani d . 1 . C
H7A 0.1321 0.2629 0.3418 0.080 Uiso d R 1 . H
C8 0.1664(5) 0.2201(3) 0.2648(2) 0.0907(14) Uani d . 1 . C
H8A 0.1032 0.1762 0.2657 0.080 Uiso d R 1 . H
C9 0.2390(5) 0.2302(4) 0.2201(2) 0.100(2) Uani d . 1 . C
H9A 0.2273 0.1939 0.1894 0.080 Uiso d R 1 . H
C10 0.3300(5) 0.2934(4) 0.2180(2) 0.101(2) Uani d . 1 . C
H10A 0.3803 0.3000 0.1853 0.080 Uiso d R 1 . H
C11 0.3476(5) 0.3449(3) 0.2623(2) 0.0833(12) Uani d . 1 . C
H11A 0.4114 0.3884 0.2606 0.080 Uiso d R 1 . H
C12 0.4330(3) 0.4592(2) 0.36217(13) 0.0514(8) Uani d . 1 . C
C13 0.5455(4) 0.4124(3) 0.3615(2) 0.0745(11) Uani d . 1 . C
H13A 0.5398 0.3533 0.3582 0.080 Uiso d R 1 . H
C14 0.6669(4) 0.4505(3) 0.3656(2) 0.0849(13) Uani d . 1 . C
H14A 0.7450 0.4177 0.3663 0.080 Uiso d R 1 . H
C15 0.6750(5) 0.5344(3) 0.3698(2) 0.0823(12) Uani d . 1 . C
H15A 0.7585 0.5614 0.3707 0.080 Uiso d R 1 . H
C16 0.5648(5) 0.5806(3) 0.3705(2) 0.0850(13) Uani d . 1 . C
H16A 0.5706 0.6397 0.3745 0.080 Uiso d R 1 . H
C17 0.4443(4) 0.5439(2) 0.3673(2) 0.0657(10) Uani d . 1 . C
H17A 0.3676 0.5780 0.3678 0.080 Uiso d R 1 . H
C18 0.1654(5) 0.4847(3) 0.3398(3) 0.0839(15) Uani d . 1 . C
C19A 0.0698(8) 0.5221(5) 0.3490(4) 0.062(4) Uani d P 0.53(2) . C
F1A 0.2187(15) 0.5147(9) 0.2849(4) 0.083(2) Uani d P 0.53(2) . F
F2A 0.0044(9) 0.5763(7) 0.3220(5) 0.101(3) Uani d P 0.53(2) . F
F3A 0.0114(11) 0.5077(8) 0.3952(5) 0.079(2) Uani d P 0.53(2) . F
C19B 0.1381(15) 0.5208(8) 0.3063(7) 0.095(6) Uani d P 0.47(2) . C
F1B 0.0424(15) 0.4886(11) 0.3827(7) 0.111(4) Uani d P 0.47(2) . F
F2B 0.0394(17) 0.5750(8) 0.2929(8) 0.131(4) Uani d P 0.47(2) . F
F3B 0.232(2) 0.5232(11) 0.2663(5) 0.099(3) Uani d P 0.47(2) . F

loop_
_atom_type_symbol
_atom_type_description
_atom_type_scat_dispersion_real
_atom_type_scat_dispersion_imag
_atom_type_scat_source
C C 0.0033 0.0016 'International Tables Vol C Tables 4.2.6.8 and 6.1.1.4'
H H 0.0000 0.0000 'International Tables Vol C Tables 4.2.6.8 and 6.1.1.4'
O O 0.0106 0.0060 'International Tables Vol C Tables 4.2.6.8 and 6.1.1.4'
F F 0.0171 0.0103 'International Tables Vol C Tables 4.2.6.8 and 6.1.1.4'
P P 0.1023 0.0942 'International Tables Vol C Tables 4.2.6.8 and 6.1.1.4'
Mo Mo -1.6832 0.6857 'International Tables Vol C Tables 4.2.6.8 and 6.1.1.4'

loop_
_geom_angle_atom_site_label_1
_geom_angle_atom_site_label_2
_geom_angle_atom_site_label_3
_geom_angle
_geom_angle_publ_flag
P1 Mo1 C1 90.02(11) y
P1 Mo1 C2 91.43(10) y
P1 Mo1 C3 90.86(10) y
P1 Mo1 C4 90.85(10) y
P1 Mo1 C5 178.72(11) y
C1 Mo1 C2 176.24(14) y
C1 Mo1 C3 88.23(15) y
C1 Mo1 C4 91.34(14) y
C1 Mo1 C5 89.9(2) y
C2 Mo1 C3 88.27(15) y
C2 Mo1 C4 92.11(14) y
C2 Mo1 C5 88.73(14) y
C3 Mo1 C4 178.24(14) y
C3 Mo1 C5 90.41(15) y
C4 Mo1 C5 87.88(15) y
Mo1 P1 C6 118.28(11) y
Mo1 P1 C12 112.66(10) y
Mo1 P1 C18 117.4(2) y
C6 P1 C12 105.4(2) y
C6 P1 C18 98.6(2) y
C12 P1 C18 102.2(2) y
O1 C1 Mo1 178.3(3) ?
O2 C2 Mo1 177.0(3) ?
O3 C3 Mo1 177.8(4) ?
O4 C4 Mo1 178.4(3) ?
O5 C5 Mo1 178.3(3) ?
C7 C6 C11 118.0(3) ?
C7 C6 P1 118.4(3) ?
C11 C6 P1 123.3(3) ?
C6 C7 C8 121.2(4) ?
C6 C7 H7A 118.5 ?
C8 C7 H7A 120.2 ?
C9 C8 C7 120.5(5) ?
C9 C8 H8A 119.1 ?
C7 C8 H8A 120.4 ?
C8 C9 C10 119.7(4) ?
C8 C9 H9A 119.9 ?
C10 C9 H9A 120.4 ?
C11 C10 C9 120.3(4) ?
C11 C10 H10A 121.4 ?
C9 C10 H10A 118.3 ?
C10 C11 C6 120.2(4) ?
C10 C11 H11A 119.7 ?
C6 C11 H11A 120.1 ?
C13 C12 C17 118.4(3) ?
C13 C12 P1 119.1(3) ?
C17 C12 P1 121.9(3) ?
C12 C13 C14 120.3(4) ?
C12 C13 H13A 119.7 ?
C14 C13 H13A 120.0 ?
C15 C14 C13 120.0(4) ?
C15 C14 H14A 119.8 ?
C13 C14 H14A 120.2 ?
C16 C15 C14 119.9(4) ?
C16 C15 H15A 119.5 ?
C14 C15 H15A 120.6 ?
C15 C16 C17 120.8(4) ?
C15 C16 H16A 119.8 ?
C17 C16 H16A 119.4 ?
C16 C17 C12 120.6(4) ?
C16 C17 H17A 119.3 ?
C12 C17 H17A 120.1 ?
C19B C18 C19A 69.0(10) ?
C19A C18 F1A 107.8(9) ?
C19B C18 F1B 106.0(13) ?
F1A C18 F1B 145.6(9) ?
C19B C18 P1 146.8(12) ?
C19A C18 P1 144.0(8) ?
F1A C18 P1 108.2(6) ?
F1B C18 P1 106.0(7) ?
F1B C19A C18 96.5(11) ?
F1B C19A C19B 144.3(13) ?
C18 C19A C19B 50.7(7) ?
F1B C19A F2A 129.1(12) ?
C18 C19A F2A 133.3(11) ?
C19B C19A F2A 82.7(11) ?
C18 C19A F3A 117.4(9) ?
C19B C19A F3A 167.3(11) ?
F2A C19A F3A 109.3(9) ?
F1B C19A F2B 153.2(13) ?
C18 C19A F2B 105.2(11) ?
C19B C19A F2B 54.6(12) ?
F3A C19A F2B 137.0(11) ?
F2B F2A C19A 102.0(15) ?
F2B F2A C19B 54.3(13) ?
C19A F2A C19B 48.0(7) ?
F1A C19B C18 97.9(16) ?
F1A C19B C19A 155.8(17) ?
C18 C19B C19A 60.4(10) ?
C18 C19B F3B 112.9(14) ?
C19A C19B F3B 169.0(15) ?
F1A C19B F2B 123.6(16) ?
C18 C19B F2B 137.6(18) ?
C19A C19B F2B 77.3(14) ?
F3B C19B F2B 109.0(15) ?
F1A C19B F2A 149.3(14) ?
C18 C19B F2A 109.7(14) ?
C19A C19B F2A 49.3(9) ?
F3B C19B F2A 135.9(13) ?
F3A F1B C19A 109.(4) ?
F3A F1B C18 147.(4) ?
C19A F1B C18 45.2(6) ?
F2A F2B C19B 97.6(15) ?
F2A F2B C19A 49.7(11) ?
C19B F2B C19A 48.2(8) ?

loop_
_geom_bond_atom_site_label_1
_geom_bond_atom_site_label_2
_geom_bond_site_symmetry_2
_geom_bond_distance
_geom_bond_publ_flag
Mo1 P1 . 2.5168(9) y
Mo1 C1 . 2.042(4) y
Mo1 C2 . 2.057(4) y
Mo1 C3 . 2.055(4) y
Mo1 C4 . 2.044(4) y
Mo1 C5 . 1.996(4) y
P1 C6 . 1.834(3) y
P1 C12 . 1.818(3) y
P1 C18 . 1.814(5) y
O1 C1 . 1.126(4) y
O2 C2 . 1.130(4) y
O3 C3 . 1.130(4) y
O4 C4 . 1.131(4) y
O5 C5 . 1.150(4) y
C6 C7 . 1.377(5) ?
C6 C11 . 1.379(5) ?
C7 C8 . 1.380(5) ?
C7 H7A . 0.96 ?
C8 C9 . 1.334(7) ?
C8 H8A . 0.96 ?
C9 C10 . 1.383(7) ?
C9 H9A . 0.96 ?
C10 C11 . 1.379(6) ?
C10 H10A . 0.96 ?
C11 H11A . 0.96 ?
C12 C13 . 1.378(5) ?
C12 C17 . 1.378(5) ?
C13 C14 . 1.391(6) ?
C13 H13A . 0.96 ?
C14 C15 . 1.360(6) ?
C14 H14A . 0.96 ?
C15 C16 . 1.354(6) ?
C15 H15A . 0.96 ?
C16 C17 . 1.372(6) ?
C16 H16A . 0.96 ?
C17 H17A . 0.96 ?
C18 C19B . 1.043(13) ?
C18 C19A . 1.173(9) ?
C18 F1A . 1.529(10) ?
C18 F1B . 1.643(15) ?
C19A F1B . 1.03(2) ?
C19A C19B . 1.26(2) ?
C19A F2A . 1.285(14) ?
C19A F3A . 1.30(2) ?
C19A F2B . 1.65(2) ?
F1A C19B . 0.98(2) ?
F2A F2B . 0.798(15) ?
F2A C19B . 1.68(2) ?
F3A F1B . 0.537(14) ?
C19B F3B . 1.37(2) ?
C19B F2B . 1.38(2) ?
